data_7057953
loop_
_publ_author_name
'Palamarciuc, Oleg'
'Milunovi\'c, Miljan N. M.'
'S\^irbu, Angela'
'Stratulat, Elena'
'Pui, Aurel'
'Gligorijevic, Nevenka'
'Radulovic, Sinisa'
'Ko\<z\'i\<sek, Jozef'
'Darvasiov\'a, Denisa'
'Rapta, Peter'
'Enyedy, Eva A.'
'Novitchi, Ghenadie'
'Shova, Sergiu'
'Arion, Vladimir B.'

_publ_section_title
;
 Investigation of the cytotoxic potential of methyl imidazole-derived
 thiosemicarbazones and their copper(ii) complexes with dichloroacetate as
 a co-ligand
;
_journal_issue 3
_journal_name_full 'New Journal of Chemistry'
_journal_page_first 1340
_journal_paper_doi 10.1039/C8NJ04041A
_journal_volume 43
_journal_year 2019
_chemical_formula_moiety 'C9 H12 Cl2 Cu N5 O2 S, C2 H Cl2 O2, C2 H6 O'
_chemical_formula_sum 'C13 H19 Cl4 Cu N5 O5 S'
_chemical_formula_weight 562.73
_space_group_crystal_system triclinic
_space_group_IT_number 2
_space_group_name_Hall '-P 1'
_space_group_name_H-M_alt 'P -1'
_symmetry_space_group_name_Hall '-P 1'
_symmetry_space_group_name_H-M 'P -1'
_atom_sites_solution_hydrogens geom
_atom_sites_solution_primary direct
_atom_sites_solution_secondary difmap
_audit_creation_date 2017-10-08
_audit_creation_method
;
Olex2 1.2
(compiled 2017.08.10 svn.r3458 for OlexSys, GUI svn.r5381)
;
_audit_update_record
;
2018-10-31 deposited with the CCDC.
2018-11-09 downloaded from the CCDC.
;
_cell_angle_alpha 103.683(3)
_cell_angle_beta 94.647(3)
_cell_angle_gamma 110.613(3)
_cell_formula_units_Z 2
_cell_length_a 8.9820(6)
_cell_length_b 9.8523(6)
_cell_length_c 13.4982(9)
_cell_measurement_reflns_used 2987
_cell_measurement_temperature 120(2)
_cell_measurement_theta_max 23.87
_cell_measurement_theta_min 2.09
_cell_volume 1068.42(12)
_computing_cell_refinement 'SAINT v8.34A (Bruker, 2013)'
_computing_data_collection 'SAINT v8.34A (Bruker, 2013)'
_computing_data_reduction 'SAINT v8.34A (Bruker, 2013)'
_computing_molecular_graphics 'Olex2 (Dolomanov et al., 2009)'
_computing_publication_material 'Olex2 (Dolomanov et al., 2009)'
_computing_structure_refinement 'ShelXL (Sheldrick, 2015)'
_computing_structure_solution 'SIR2004 (Burla et al., 2007)'
_diffrn_ambient_temperature 120.02
_diffrn_measured_fraction_theta_full 0.996
_diffrn_measured_fraction_theta_max 0.996
_diffrn_measurement_device_type 'Bruker APEX-II CCD'
_diffrn_measurement_method '\f and \w scans'
_diffrn_radiation_monochromator graphite
_diffrn_radiation_type MoK\a
_diffrn_radiation_wavelength 0.71073
_diffrn_reflns_av_R_equivalents 0.0243
_diffrn_reflns_av_unetI/netI 0.0079
_diffrn_reflns_limit_h_max 10
_diffrn_reflns_limit_h_min -10
_diffrn_reflns_limit_k_max 11
_diffrn_reflns_limit_k_min -11
_diffrn_reflns_limit_l_max 16
_diffrn_reflns_limit_l_min -16
_diffrn_reflns_number 67667
_diffrn_reflns_theta_full 25.42
_diffrn_reflns_theta_max 25.42
_diffrn_reflns_theta_min 2.30
_diffrn_source 'fine-focus sealed tube'
_exptl_absorpt_coefficient_mu 1.656
_exptl_absorpt_correction_T_max 0.7893
_exptl_absorpt_correction_T_min 0.7330
_exptl_absorpt_correction_type multi-scan
_exptl_absorpt_process_details sadabs
_exptl_crystal_colour 'clear light green'
_exptl_crystal_colour_lustre clear
_exptl_crystal_colour_modifier light
_exptl_crystal_colour_primary green
_exptl_crystal_density_diffrn 1.749
_exptl_crystal_density_method 'not measured'
_exptl_crystal_description prism
_exptl_crystal_F_000 570
_exptl_crystal_size_max 0.2
_exptl_crystal_size_mid 0.15
_exptl_crystal_size_min 0.15
_refine_diff_density_max 0.348
_refine_diff_density_min -0.325
_refine_diff_density_rms 0.045
_refine_ls_extinction_method none
_refine_ls_goodness_of_fit_ref 1.060
_refine_ls_hydrogen_treatment mixed
_refine_ls_matrix_type full
_refine_ls_number_parameters 322
_refine_ls_number_reflns 3924
_refine_ls_number_restraints 0
_refine_ls_restrained_S_all 1.060
_refine_ls_R_factor_all 0.0165
_refine_ls_R_factor_gt 0.0163
_refine_ls_shift/su_max 0.001
_refine_ls_shift/su_mean 0.000
_refine_ls_structure_factor_coef Fsqd
_refine_ls_weighting_details 'calc w=1/[\s^2^(Fo^2^)+(0.0198P)^2^+0.7038P] where P=(Fo^2^+2Fc^2^)/3'
_refine_ls_weighting_scheme calc
_refine_ls_wR_factor_gt 0.0426
_refine_ls_wR_factor_ref 0.0427
_reflns_number_gt 3874
_reflns_number_total 3924
_reflns_threshold_expression >2sigma(I)
_cod_data_source_file c8nj04041a2.cif
_cod_data_source_block ls45_0m
_cod_depositor_comments 'Adding full bibliography for 7057949--7057954.cif.'
_cod_database_code 7057953
_olex2_refinement_description
;
1. Fixed Uiso
 At 1.2 times of:
  All N(H) groups
 At 1.5 times of:
  All O(H) groups
2.a Riding coordinates:
 N2(H2), N4(H4), N5(H5), O5(H5B)
;
_olex2_submission_special_instructions 'No special instructions were received'

loop_
_space_group_symop_id
_space_group_symop_operation_xyz
1 'x, y, z'
2 '-x, -y, -z'

loop_
_atom_site_label
_atom_site_type_symbol
_atom_site_fract_x
_atom_site_fract_y
_atom_site_fract_z
_atom_site_U_iso_or_equiv
_atom_site_adp_type
_atom_site_occupancy
_atom_site_calc_flag
_atom_site_refinement_flags_posn
Cu1 Cu 0.682441(18) 0.492934(17) 0.464055(12) 0.00970(5) Uani 1 d .
Cl1 Cl 0.18216(4) 0.06285(4) 0.34343(3) 0.02263(9) Uani 1 d .
Cl2 Cl 0.23669(5) 0.11289(4) 0.56826(3) 0.02295(9) Uani 1 d .
S1 S 0.61040(4) 0.43306(4) 0.28779(2) 0.01287(7) Uani 1 d .
O2 O 0.59314(11) 0.17792(11) 0.43631(8) 0.0176(2) Uani 1 d .
O1 O 0.48043(11) 0.34715(10) 0.48468(7) 0.01185(19) Uani 1 d .
N1 N 0.80568(13) 0.56631(12) 0.60849(9) 0.0110(2) Uani 1 d .
N2 N 0.92116(14) 0.66405(13) 0.77217(9) 0.0133(2) Uani 1 d .
H2 H 0.9338 0.6822 0.8400 0.016 Uiso 1 d R
N3 N 0.89869(13) 0.61438(12) 0.44069(9) 0.0104(2) Uani 1 d .
N4 N 0.92436(13) 0.61628(12) 0.34253(8) 0.0119(2) Uani 1 d .
H4 H 1.0187 0.6709 0.3308 0.014 Uiso 1 d R
N5 N 0.82731(14) 0.52545(13) 0.16960(9) 0.0147(2) Uani 1 d .
H5 H 0.9264 0.5766 0.1627 0.018 Uiso 1 d R
C1 C 0.96402(15) 0.66599(14) 0.61587(10) 0.0102(3) Uani 1 d .
C2 C 1.03664(16) 0.72835(15) 0.71798(10) 0.0119(3) Uani 1 d .
C3 C 1.19863(18) 0.84606(17) 0.76942(12) 0.0174(3) Uani 1 d .
H3A H 1.194(2) 0.942(3) 0.7888(16) 0.040(6) Uiso 1 d .
H3B H 1.270(3) 0.846(2) 0.7266(18) 0.046(6) Uiso 1 d .
H3C H 1.239(3) 0.831(3) 0.828(2) 0.054(7) Uiso 1 d .
C4 C 0.78507(16) 0.56834(15) 0.70383(11) 0.0126(3) Uani 1 d .
H4A H 0.6937(19) 0.5133(17) 0.7216(12) 0.008(4) Uiso 1 d .
C5 C 1.01363(16) 0.68639(14) 0.51992(10) 0.0106(3) Uani 1 d .
H5A H 1.120(2) 0.7447(17) 0.5154(12) 0.010(4) Uiso 1 d .
C6 C 0.79774(16) 0.53051(15) 0.26431(10) 0.0117(3) Uani 1 d .
C7 C 0.70646(18) 0.44072(18) 0.07578(11) 0.0187(3) Uani 1 d .
H7A H 0.626(2) 0.485(2) 0.0691(15) 0.032(5) Uiso 1 d .
H7B H 0.759(2) 0.442(2) 0.0189(16) 0.034(5) Uiso 1 d .
H7C H 0.655(2) 0.336(2) 0.0744(14) 0.029(5) Uiso 1 d .
C8 C 0.47992(16) 0.21344(15) 0.45966(10) 0.0117(3) Uani 1 d .
C9 C 0.31978(16) 0.08306(15) 0.45432(11) 0.0137(3) Uani 1 d .
H9 H 0.3331(19) -0.0086(18) 0.4445(12) 0.012(4) Uiso 1 d .
Cl3 Cl 1.40816(4) 0.94163(4) 0.11268(3) 0.01997(8) Uani 1 d .
Cl4 Cl 1.51643(4) 0.72412(4) 0.17858(3) 0.02024(8) Uani 1 d .
O3 O 1.13381(12) 0.68991(12) 0.14327(8) 0.0195(2) Uani 1 d .
O4 O 1.23033(11) 0.74451(11) 0.31229(7) 0.0142(2) Uani 1 d .
C10 C 1.24169(16) 0.75327(15) 0.22256(10) 0.0122(3) Uani 1 d .
C11 C 1.41275(16) 0.84953(16) 0.21018(11) 0.0135(3) Uani 1 d .
H11 H 1.4715(19) 0.9242(18) 0.2737(13) 0.013(4) Uiso 1 d .
O5 O 0.98349(13) 0.75491(14) 0.98644(8) 0.0268(3) Uani 1 d .
H5B H 1.0363 0.7289 1.0274 0.040 Uiso 1 d R
C12 C 0.89160(19) 0.82848(18) 1.04253(12) 0.0216(3) Uani 1 d .
H12A H 0.859(2) 0.784(2) 1.0983(14) 0.023(4) Uiso 1 d .
H12B H 0.956(2) 0.937(2) 1.0720(15) 0.034(5) Uiso 1 d .
C13 C 0.7449(2) 0.8069(2) 0.96931(14) 0.0286(4) Uani 1 d .
H13A H 0.678(3) 0.699(3) 0.9377(17) 0.041(6) Uiso 1 d .
H13B H 0.683(3) 0.857(2) 1.0053(18) 0.045(6) Uiso 1 d .
H13C H 0.774(2) 0.850(2) 0.9165(16) 0.032(5) Uiso 1 d .

loop_
_atom_site_aniso_label
_atom_site_aniso_U_11
_atom_site_aniso_U_22
_atom_site_aniso_U_33
_atom_site_aniso_U_23
_atom_site_aniso_U_13
_atom_site_aniso_U_12
Cu1 0.00692(8) 0.01056(9) 0.00959(9) 0.00302(6) 0.00190(6) 0.00077(6)
Cl1 0.01757(17) 0.01587(17) 0.0285(2) 0.00043(14) -0.00754(14) 0.00578(14)
Cl2 0.02520(19) 0.01874(17) 0.0290(2) 0.01014(15) 0.01776(15) 0.00832(15)
S1 0.00853(15) 0.01559(16) 0.01112(16) 0.00303(13) 0.00175(12) 0.00117(13)
O2 0.0121(5) 0.0188(5) 0.0230(5) 0.0059(4) 0.0053(4) 0.0069(4)
O1 0.0099(4) 0.0097(4) 0.0139(5) 0.0025(4) 0.0031(4) 0.0017(4)
N1 0.0089(5) 0.0107(5) 0.0134(6) 0.0042(4) 0.0026(4) 0.0033(4)
N2 0.0138(6) 0.0172(6) 0.0096(5) 0.0035(4) 0.0029(4) 0.0068(5)
N3 0.0110(5) 0.0107(5) 0.0100(5) 0.0037(4) 0.0036(4) 0.0041(4)
N4 0.0096(5) 0.0145(6) 0.0101(5) 0.0045(4) 0.0038(4) 0.0018(4)
N5 0.0104(5) 0.0190(6) 0.0118(6) 0.0043(5) 0.0029(4) 0.0018(5)
C1 0.0086(6) 0.0090(6) 0.0134(6) 0.0029(5) 0.0021(5) 0.0038(5)
C2 0.0121(6) 0.0122(6) 0.0134(6) 0.0033(5) 0.0033(5) 0.0069(5)
C3 0.0134(7) 0.0185(7) 0.0148(7) -0.0002(6) -0.0001(6) 0.0035(6)
C4 0.0112(7) 0.0136(6) 0.0142(7) 0.0055(5) 0.0042(5) 0.0049(5)
C5 0.0089(6) 0.0090(6) 0.0143(7) 0.0033(5) 0.0028(5) 0.0037(5)
C6 0.0116(6) 0.0111(6) 0.0129(6) 0.0035(5) 0.0029(5) 0.0049(5)
C7 0.0170(7) 0.0231(8) 0.0109(7) 0.0017(6) 0.0016(6) 0.0038(6)
C8 0.0111(6) 0.0140(6) 0.0092(6) 0.0037(5) 0.0010(5) 0.0035(5)
C9 0.0118(7) 0.0115(7) 0.0173(7) 0.0030(5) 0.0032(5) 0.0047(5)
Cl3 0.01716(17) 0.02069(17) 0.02217(18) 0.01312(14) 0.00323(13) 0.00290(14)
Cl4 0.01602(17) 0.02612(19) 0.02311(18) 0.00829(15) 0.00624(14) 0.01199(14)
O3 0.0119(5) 0.0267(6) 0.0136(5) 0.0054(4) 0.0009(4) 0.0003(4)
O4 0.0138(5) 0.0154(5) 0.0128(5) 0.0048(4) 0.0038(4) 0.0042(4)
C10 0.0125(6) 0.0107(6) 0.0144(7) 0.0032(5) 0.0041(5) 0.0056(5)
C11 0.0129(7) 0.0153(7) 0.0118(7) 0.0041(5) 0.0025(5) 0.0046(5)
O5 0.0257(6) 0.0483(7) 0.0124(5) 0.0059(5) 0.0027(4) 0.0233(5)
C12 0.0229(8) 0.0250(8) 0.0179(7) 0.0060(6) 0.0080(6) 0.0095(7)
C13 0.0259(9) 0.0415(11) 0.0288(9) 0.0162(8) 0.0119(7) 0.0197(8)

loop_
_atom_type_symbol
_atom_type_description
_atom_type_scat_dispersion_real
_atom_type_scat_dispersion_imag
_atom_type_scat_source
C C 0.0033 0.0016 'International Tables Vol C Tables 4.2.6.8 and 6.1.1.4'
H H 0.0000 0.0000 'International Tables Vol C Tables 4.2.6.8 and 6.1.1.4'
Cl Cl 0.1484 0.1585 'International Tables Vol C Tables 4.2.6.8 and 6.1.1.4'
Cu Cu 0.3201 1.2651 'International Tables Vol C Tables 4.2.6.8 and 6.1.1.4'
N N 0.0061 0.0033 'International Tables Vol C Tables 4.2.6.8 and 6.1.1.4'
O O 0.0106 0.0060 'International Tables Vol C Tables 4.2.6.8 and 6.1.1.4'
S S 0.1246 0.1234 'International Tables Vol C Tables 4.2.6.8 and 6.1.1.4'

loop_
_geom_angle_atom_site_label_1
_geom_angle_atom_site_label_2
_geom_angle_atom_site_label_3
_geom_angle
O1 Cu1 S1 95.73(3)
O1 Cu1 N1 98.90(4)
O1 Cu1 N3 171.15(4)
N1 Cu1 S1 164.29(3)
N3 Cu1 S1 84.31(3)
N3 Cu1 N1 80.35(5)
C6 S1 Cu1 96.88(5)
C8 O1 Cu1 110.61(8)
C1 N1 Cu1 111.77(9)
C4 N1 Cu1 141.42(10)
C4 N1 C1 106.12(11)
C2 N2 H2 125.7
C4 N2 H2 125.7
C4 N2 C2 108.61(11)
N4 N3 Cu1 120.29(8)
C5 N3 Cu1 118.11(9)
C5 N3 N4 121.57(11)
N3 N4 H4 121.6
C6 N4 N3 116.84(11)
C6 N4 H4 121.6
C6 N5 H5 117.9
C6 N5 C7 124.17(12)
C7 N5 H5 117.9
N1 C1 C5 116.31(11)
C2 C1 N1 109.48(12)
C2 C1 C5 134.16(12)
N2 C2 C3 122.95(12)
C1 C2 N2 105.07(12)
C1 C2 C3 131.89(13)
C2 C3 H3A 110.8(13)
C2 C3 H3B 110.2(14)
C2 C3 H3C 113.1(16)
H3A C3 H3B 109.4(19)
H3A C3 H3C 106.5(19)
H3B C3 H3C 107(2)
N1 C4 N2 110.72(12)
N1 C4 H4A 124.9(10)
N2 C4 H4A 124.4(10)
N3 C5 C1 113.21(12)
N3 C5 H5A 123.5(9)
C1 C5 H5A 123.3(9)
N4 C6 S1 121.54(10)
N5 C6 S1 122.34(10)
N5 C6 N4 116.12(12)
N5 C7 H7A 111.6(12)
N5 C7 H7B 108.3(12)
N5 C7 H7C 110.6(11)
H7A C7 H7B 109.2(17)
H7A C7 H7C 110.4(16)
H7B C7 H7C 106.6(16)
O2 C8 O1 126.59(12)
O2 C8 C9 116.45(12)
O1 C8 C9 116.92(11)
Cl1 C9 H9 106.7(10)
Cl2 C9 Cl1 110.78(7)
Cl2 C9 H9 107.4(10)
C8 C9 Cl1 107.84(9)
C8 C9 Cl2 112.55(9)
C8 C9 H9 111.4(10)
O3 C10 C11 117.99(12)
O4 C10 O3 127.73(13)
O4 C10 C11 114.23(12)
Cl3 C11 Cl4 110.47(7)
Cl3 C11 H11 108.5(10)
Cl4 C11 H11 107.6(9)
C10 C11 Cl3 112.24(9)
C10 C11 Cl4 106.86(9)
C10 C11 H11 111.0(10)
C12 O5 H5B 109.2
O5 C12 H12A 109.1(10)
O5 C12 H12B 110.6(12)
O5 C12 C13 108.55(13)
H12A C12 H12B 109.3(16)
C13 C12 H12A 110.0(11)
C13 C12 H12B 109.2(11)
C12 C13 H13A 111.2(12)
C12 C13 H13B 109.7(13)
C12 C13 H13C 110.9(12)
H13A C13 H13B 110.5(18)
H13A C13 H13C 107.8(17)
H13B C13 H13C 106.6(18)

loop_
_geom_bond_atom_site_label_1
_geom_bond_atom_site_label_2
_geom_bond_distance
Cu1 S1 2.2903(4)
Cu1 O1 1.9670(9)
Cu1 N1 1.9923(11)
Cu1 N3 1.9863(11)
Cl1 C9 1.7873(14)
Cl2 C9 1.7706(14)
S1 C6 1.7166(13)
O2 C8 1.2274(17)
O1 C8 1.2784(17)
N1 C1 1.3944(17)
N1 C4 1.3114(18)
N2 H2 0.8800
N2 C2 1.3754(18)
N2 C4 1.3522(18)
N3 N4 1.3666(15)
N3 C5 1.2881(18)
N4 H4 0.8800
N4 C6 1.3524(18)
N5 H5 0.8801
N5 C6 1.3196(18)
N5 C7 1.4554(18)
C1 C2 1.3690(19)
C1 C5 1.4388(18)
C2 C3 1.4870(19)
C3 H3A 0.93(2)
C3 H3B 0.90(2)
C3 H3C 0.90(3)
C4 H4A 0.898(16)
C5 H5A 0.940(16)
C7 H7A 0.97(2)
C7 H7B 0.93(2)
C7 H7C 0.96(2)
C8 C9 1.5371(18)
C9 H9 0.932(16)
Cl3 C11 1.7719(14)
Cl4 C11 1.7892(14)
O3 C10 1.2506(17)
O4 C10 1.2442(17)
C10 C11 1.5423(18)
C11 H11 0.954(17)
O5 H5B 0.8401
O5 C12 1.4293(18)
C12 H12A 0.973(19)
C12 H12B 0.98(2)
C12 C13 1.500(2)
C13 H13A 0.99(2)
C13 H13B 0.96(2)
C13 H13C 0.92(2)

loop_
_geom_hbond_atom_site_label_D
_geom_hbond_atom_site_label_H
_geom_hbond_atom_site_label_A
_geom_hbond_distance_DH
_geom_hbond_distance_HA
_geom_hbond_distance_DA
_geom_hbond_angle_DHA
_geom_hbond_site_symmetry_A
N2 H2 O5 0.88 1.89 2.7640(16) 170.3 .
N4 H4 O4 0.88 1.84 2.7012(15) 164.9 .
N5 H5 O3 0.88 1.88 2.7606(15) 177.1 .
O5 H5B O3 0.84 1.91 2.7390(15) 167.1 1_556

loop_
_geom_torsion_atom_site_label_1
_geom_torsion_atom_site_label_2
_geom_torsion_atom_site_label_3
_geom_torsion_atom_site_label_4
_geom_torsion
Cu1 S1 C6 N4 -4.03(11)
Cu1 S1 C6 N5 175.38(11)
Cu1 O1 C8 O2 7.31(17)
Cu1 O1 C8 C9 -170.29(9)
Cu1 N1 C1 C2 172.05(8)
Cu1 N1 C1 C5 -5.59(14)
Cu1 N1 C4 N2 -168.73(10)
Cu1 N3 N4 C6 -1.16(15)
Cu1 N3 C5 C1 -0.03(15)
S1 Cu1 O1 C8 77.75(8)
S1 Cu1 N1 C1 16.85(18)
S1 Cu1 N1 C4 -174.65(10)
S1 Cu1 N3 N4 -1.12(9)
S1 Cu1 N3 C5 -178.96(10)
O2 C8 C9 Cl1 -106.92(12)
O2 C8 C9 Cl2 130.59(11)
O1 Cu1 S1 C6 -168.76(5)
O1 Cu1 N1 C1 175.25(8)
O1 Cu1 N1 C4 -16.25(15)
O1 Cu1 N3 N4 89.6(3)
O1 Cu1 N3 C5 -88.2(3)
O1 C8 C9 Cl1 70.93(13)
O1 C8 C9 Cl2 -51.56(14)
N1 Cu1 S1 C6 -10.21(13)
N1 Cu1 O1 C8 -96.50(9)
N1 Cu1 N3 N4 175.46(10)
N1 Cu1 N3 C5 -2.38(10)
N1 C1 C2 N2 0.66(14)
N1 C1 C2 C3 -175.99(14)
N1 C1 C5 N3 3.80(16)
N3 Cu1 S1 C6 2.34(5)
N3 Cu1 O1 C8 -12.1(3)
N3 Cu1 N1 C1 4.18(8)
N3 Cu1 N1 C4 172.68(15)
N3 N4 C6 S1 3.86(16)
N3 N4 C6 N5 -175.59(11)
N4 N3 C5 C1 -177.84(11)
C1 N1 C4 N2 0.16(15)
C2 N2 C4 N1 0.25(15)
C2 C1 C5 N3 -173.09(14)
C4 N1 C1 C2 -0.52(14)
C4 N1 C1 C5 -178.15(11)
C4 N2 C2 C1 -0.56(14)
C4 N2 C2 C3 176.47(13)
C5 N3 N4 C6 176.60(12)
C5 C1 C2 N2 177.70(14)
C5 C1 C2 C3 1.1(3)
C7 N5 C6 S1 1.18(19)
C7 N5 C6 N4 -179.38(13)
O3 C10 C11 Cl3 33.82(15)
O3 C10 C11 Cl4 -87.43(13)
O4 C10 C11 Cl3 -148.58(10)
O4 C10 C11 Cl4 90.17(12)
